data_7159808
loop_
_publ_author_name
'Manenti, Marco'
'Villa, Tommaso'
'Macetti, Giovanni'
'Silvani, Alessandra'

_publ_section_title
;
 Alkene carboamination/oxidative denitrogenation of
 3-allyl-3-hydrazinylindolin-2-ones: one-pot entry to
 spirocyclopropyloxindoles.
;
_journal_issue 10
_journal_name_full 'Organic &amp; biomolecular chemistry'
_journal_page_first 2124
_journal_page_last 2136
_journal_paper_doi 10.1039/d3ob02115g
_journal_volume 22
_journal_year 2024
_chemical_formula_moiety 'C23 H19 N O'
_chemical_formula_sum 'C23 H19 N O'
_chemical_formula_weight 325.39
_chemical_melting_point 441.0(10)
_space_group_crystal_system triclinic
_space_group_IT_number 2
_space_group_name_Hall '-P 1'
_space_group_name_H-M_alt 'P -1'
_atom_sites_solution_hydrogens geom
_atom_sites_solution_primary direct
_audit_conform_dict_location ftp://ftp.iucr.org/pub/cif_core.dic
_audit_conform_dict_name cif_core.dic
_audit_conform_dict_version 2.4.5
_audit_creation_date 2023-07-20
_audit_creation_method SHELXL-2018/3
_audit_update_record
;
2023-11-13 deposited with the CCDC.	2024-02-14 downloaded from the CCDC.
;
_cell_angle_alpha 84.966(6)
_cell_angle_beta 76.217(5)
_cell_angle_gamma 62.126(6)
_cell_formula_units_Z 4
_cell_length_a 11.5430(6)
_cell_length_b 11.9861(9)
_cell_length_c 13.8670(9)
_cell_measurement_reflns_used 8484
_cell_measurement_temperature 100(2)
_cell_measurement_theta_max 31.0060
_cell_measurement_theta_min 2.7750
_cell_volume 1646.5(2)
_computing_cell_refinement 'CrysAlisPro 1.171.42.90a (Rigaku OD, 2023)'
_computing_data_collection 'CrysAlisPro 1.171.42.90a (Rigaku OD, 2023)'
_computing_data_reduction 'CrysAlisPro 1.171.42.90a (Rigaku OD, 2023)'
_computing_molecular_graphics 'Mercury 4.0 (Macrae, 2020)'
_computing_structure_refinement 'SHELXL-2014/4 (Sheldrick, 2014)'
_computing_structure_solution 'SHELXL-2014/4 (Sheldrick, 2014)'
_diffrn_ambient_temperature 100(2)
_diffrn_detector 'Hybrid Pixel Array Detector'
_diffrn_detector_area_resol_mean 10.0000
_diffrn_detector_type HyPix
_diffrn_measured_fraction_theta_full 0.999
_diffrn_measured_fraction_theta_max 0.798
_diffrn_measurement_details
;
List of Runs (angles in degrees, time in seconds):

  # Type    Start    End  Width  t~exp~   \w     \q     \k     \f   Frames
#--------------------------------------------------------------------------
  1  \w    -20.00  31.00   0.50   60.00    --   -0.21-100.00  98.00  102
  2  \w    -21.00  29.00   0.50   60.00    --   -0.21 -99.00  30.00  100
  3  \w    -20.00  54.00   0.50   60.00    --   -0.21  77.00-120.00  148
  4  \w    -22.00  30.00   0.50   60.00    --   -0.21 -99.00 150.00  104
  5  \w    -23.00  30.00   0.50   60.00    --   -0.21 -99.00 -90.00  106
  6  \w    -19.00  72.00   0.50   60.00    --   -0.21  77.00-180.00  182
  7  \w    -25.00  12.00   0.50   60.00    --    4.00 -30.00-156.30   74
  8  \w    -60.00  12.00   0.50   60.00    --    4.00 -29.00  46.78  144
  9  \w    -61.00 -29.00   0.50   60.00    --    4.00 -30.00-156.30   64
 10  \w    -11.00  35.00   0.50   60.00    --   -4.00  18.00-106.66   92
 11  \w    -11.00  53.00   0.50   60.00    --   -4.00  15.00 108.95  128
 12  \w    -11.00  68.00   0.50   60.00    --   -4.00  14.00 163.81  158
 13  \w    -12.00   6.50   0.50   60.00    --   -4.00  24.00 -12.78   37
;
_diffrn_measurement_device 'four-circle diffractometer'
_diffrn_measurement_device_type 'XtaLAB Synergy, Dualflex, HyPix'
_diffrn_measurement_method '\w scans'
_diffrn_radiation_monochromator mirror
_diffrn_radiation_type MoK\a
_diffrn_radiation_wavelength 0.71073
_diffrn_reflns_av_R_equivalents 0.1816
_diffrn_reflns_av_unetI/netI 0.1283
_diffrn_reflns_Laue_measured_fraction_full 0.999
_diffrn_reflns_Laue_measured_fraction_max 0.798
_diffrn_reflns_limit_h_max 16
_diffrn_reflns_limit_h_min -16
_diffrn_reflns_limit_k_max 16
_diffrn_reflns_limit_k_min -17
_diffrn_reflns_limit_l_max 18
_diffrn_reflns_limit_l_min -19
_diffrn_reflns_number 39576
_diffrn_reflns_point_group_measured_fraction_full 0.999
_diffrn_reflns_point_group_measured_fraction_max 0.798
_diffrn_reflns_theta_full 25.242
_diffrn_reflns_theta_max 31.303
_diffrn_reflns_theta_min 2.788
_diffrn_source 'micro-focus sealed X-ray tube'
_diffrn_source_type 'PhotonJet (Cu) X-ray Source'
_exptl_absorpt_coefficient_mu 0.080
_exptl_absorpt_correction_T_max 1.00000
_exptl_absorpt_correction_T_min 0.39224
_exptl_absorpt_correction_type multi-scan
_exptl_absorpt_process_details
;
CrysAlisPro 1.171.42.93a (Rigaku Oxford Diffraction, 2023)
Empirical absorption correction using spherical harmonics,
implemented in SCALE3 ABSPACK scaling algorithm.
;
_exptl_crystal_colour 'translucent pale colourless'
_exptl_crystal_density_diffrn 1.313
_exptl_crystal_description needle
_exptl_crystal_F_000 688
_exptl_crystal_recrystallization_method 'Re-crystallisation from solvent'
_exptl_crystal_size_max 1.0
_exptl_crystal_size_mid 0.1
_exptl_crystal_size_min 0.05
_refine_diff_density_max 0.896
_refine_diff_density_min -0.654
_refine_diff_density_rms 0.160
_refine_ls_extinction_method none
_refine_ls_goodness_of_fit_ref 1.125
_refine_ls_hydrogen_treatment constr
_refine_ls_matrix_type full
_refine_ls_number_parameters 451
_refine_ls_number_reflns 8604
_refine_ls_number_restraints 0
_refine_ls_restrained_S_all 1.125
_refine_ls_R_factor_all 0.1936
_refine_ls_R_factor_gt 0.1597
_refine_ls_shift/su_max 0.000
_refine_ls_shift/su_mean 0.000
_refine_ls_structure_factor_coef Fsqd
_refine_ls_weighting_details 'w=1/[\s^2^(Fo^2^)+(0.1912P)^2^+10.3480P] where P=(Fo^2^+2Fc^2^)/3'
_refine_ls_weighting_scheme calc
_refine_ls_wR_factor_gt 0.4266
_refine_ls_wR_factor_ref 0.4461
_reflns_Friedel_coverage 0.000
_reflns_number_gt 5996
_reflns_number_total 8604
_reflns_threshold_expression 'I > 2\s(I)'
_cod_data_source_file d3ob02115g2.cif
_cod_data_source_block 98freeB
_cod_depositor_comments
;
The following automatic conversions were performed:

data item '_chemical_melting_point' value '440-442' was changed to
'441.0(10)' -- the average value was taken and precision was
estimated.

Automatic conversion script
Id: cif_fix_values 8170 2020-07-09 18:12:32Z antanas 

 Adding full bibliography for 7159808--7159809.cif.

2024-12-16
Z value and formula fixed to values more according to usual
chemical conventions.                 miguel
;
_cod_original_formula_sum 'C46 H38 N2 O2'
_cod_original_formula_weight 650.78
_cod_original_formula_units_Z 2
_cod_database_code 7159808
_shelx_space_group_comment
;
The symmetry employed for this shelxl refinement is uniquely defined
by the following loop, which should always be used as a source of
symmetry information in preference to the above space-group names.
They are only intended as comments.
;

loop_
_space_group_symop_operation_xyz
'x, y, z'
'-x, -y, -z'

loop_
_atom_site_label
_atom_site_type_symbol
_atom_site_fract_x
_atom_site_fract_y
_atom_site_fract_z
_atom_site_U_iso_or_equiv
_atom_site_adp_type
_atom_site_occupancy
_atom_site_site_symmetry_order
_atom_site_calc_flag
_atom_site_refinement_flags_posn
_atom_site_refinement_flags_adp
_atom_site_refinement_flags_occupancy
_atom_site_disorder_assembly
_atom_site_disorder_group
O1A O 0.7107(3) 0.4176(3) 0.6104(3) 0.0185(7) Uani 1 1 d . . . . .
N1A N 0.5657(4) 0.5998(4) 0.5469(3) 0.0183(8) Uani 1 1 d . . . . .
H1NA H 0.625497 0.611636 0.500591 0.022 Uiso 1 1 calc R U . . .
C1A C 0.5964(5) 0.5032(4) 0.6105(3) 0.0146(9) Uani 1 1 d . . . . .
C2A C 0.4264(5) 0.6788(5) 0.5641(4) 0.0178(9) Uani 1 1 d . . . . .
C3A C 0.3565(5) 0.7869(5) 0.5159(4) 0.0211(10) Uani 1 1 d . . . . .
H3A H 0.401735 0.819055 0.463779 0.025 Uiso 1 1 calc R U . . .
C4A C 0.2162(6) 0.8473(5) 0.5470(4) 0.0240(11) Uani 1 1 d . . . . .
H4A H 0.165327 0.921934 0.515234 0.029 Uiso 1 1 calc R U . . .
C5A C 0.1495(5) 0.8010(5) 0.6231(4) 0.0219(10) Uani 1 1 d . . . . .
H5A H 0.054025 0.843225 0.641827 0.026 Uiso 1 1 calc R U . . .
C6A C 0.2218(5) 0.6926(5) 0.6722(4) 0.0201(10) Uani 1 1 d . . . . .
H6A H 0.176637 0.661276 0.725095 0.024 Uiso 1 1 calc R U . . .
C7A C 0.3607(5) 0.6317(5) 0.6423(4) 0.0173(9) Uani 1 1 d . . . . .
C8A C 0.4668(5) 0.5190(5) 0.6780(3) 0.0163(9) Uani 1 1 d . . . . .
C9A C 0.4547(5) 0.4015(5) 0.7173(4) 0.0201(10) Uani 1 1 d . . . . .
H9AA H 0.368877 0.400161 0.719880 0.024 Uiso 1 1 calc R U . . .
H9AB H 0.535836 0.318855 0.700976 0.024 Uiso 1 1 calc R U . . .
C10A C 0.4541(5) 0.4878(5) 0.7886(4) 0.0194(10) Uani 1 1 d . . . . .
H10A H 0.363883 0.541040 0.831961 0.023 Uiso 1 1 calc R U . . .
C11A C 0.5709(5) 0.4492(5) 0.8370(4) 0.0208(10) Uani 1 1 d . . . . .
H11A H 0.565018 0.525938 0.863952 0.025 Uiso 1 1 calc R U . . .
H11B H 0.655436 0.410941 0.785409 0.025 Uiso 1 1 calc R U . . .
C12A C 0.5782(5) 0.3568(5) 0.9197(4) 0.0192(10) Uani 1 1 d . . . . .
C13A C 0.6849(5) 0.3124(5) 0.9674(4) 0.0232(11) Uani 1 1 d . . . . .
H13A H 0.749308 0.343154 0.948700 0.028 Uiso 1 1 calc R U . . .
C14A C 0.6989(5) 0.2248(5) 1.0412(4) 0.0224(11) Uani 1 1 d . . . . .
H14A H 0.773049 0.196106 1.071753 0.027 Uiso 1 1 calc R U . . .
C15A C 0.6060(5) 0.1771(5) 1.0721(4) 0.0188(10) Uani 1 1 d . . . . .
C16A C 0.4971(5) 0.2242(5) 1.0268(4) 0.0217(10) Uani 1 1 d . . . . .
H16A H 0.431285 0.195449 1.047042 0.026 Uiso 1 1 calc R U . . .
C17A C 0.4829(5) 0.3130(5) 0.9522(4) 0.0217(10) Uani 1 1 d . . . . .
H17A H 0.407241 0.343931 0.923035 0.026 Uiso 1 1 calc R U . . .
C18A C 0.6238(5) 0.0793(5) 1.1478(4) 0.0186(10) Uani 1 1 d . . . . .
C19A C 0.6832(5) 0.0741(5) 1.2262(4) 0.0210(10) Uani 1 1 d . . . . .
H19A H 0.712700 0.134896 1.231088 0.025 Uiso 1 1 calc R U . . .
C20A C 0.6998(5) -0.0180(5) 1.2966(4) 0.0241(11) Uani 1 1 d . . . . .
H20A H 0.741430 -0.020492 1.348688 0.029 Uiso 1 1 calc R U . . .
C21A C 0.6559(5) -0.1071(5) 1.2918(4) 0.0234(11) Uani 1 1 d . . . . .
H21A H 0.666386 -0.169777 1.340657 0.028 Uiso 1 1 calc R U . . .
C22A C 0.5965(5) -0.1031(5) 1.2145(4) 0.0254(11) Uani 1 1 d . . . . .
H22A H 0.566433 -0.163567 1.210305 0.030 Uiso 1 1 calc R U . . .
C23A C 0.5810(5) -0.0114(5) 1.1435(4) 0.0239(11) Uani 1 1 d . . . . .
H23A H 0.540567 -0.010075 1.090936 0.029 Uiso 1 1 calc R U . . .
O1B O 0.7770(3) 0.6009(3) 0.3954(3) 0.0188(7) Uani 1 1 d . . . . .
N1B N 0.9214(4) 0.4138(4) 0.4536(3) 0.0165(8) Uani 1 1 d . . . . .
H1NB H 0.862105 0.403017 0.501265 0.020 Uiso 1 1 calc R U . . .
C1B C 0.8910(5) 0.5125(4) 0.3924(3) 0.0147(9) Uani 1 1 d . . . . .
C2B C 1.0594(5) 0.3309(5) 0.4316(3) 0.0164(9) Uani 1 1 d . . . . .
C3B C 1.1286(5) 0.2171(5) 0.4751(4) 0.0189(10) Uani 1 1 d . . . . .
H3B H 1.083106 0.184431 0.526511 0.023 Uiso 1 1 calc R U . . .
C4B C 1.2677(5) 0.1528(5) 0.4401(4) 0.0229(11) Uani 1 1 d . . . . .
H4B H 1.318049 0.075539 0.469316 0.027 Uiso 1 1 calc R U . . .
C5B C 1.3345(5) 0.1987(5) 0.3639(4) 0.0228(10) Uani 1 1 d . . . . .
H5B H 1.429345 0.152591 0.341561 0.027 Uiso 1 1 calc R U . . .
C6B C 1.2632(5) 0.3126(5) 0.3196(4) 0.0206(10) Uani 1 1 d . . . . .
H6B H 1.308773 0.343949 0.267097 0.025 Uiso 1 1 calc R U . . .
C7B C 1.1248(5) 0.3787(5) 0.3538(4) 0.0171(9) Uani 1 1 d . . . . .
C8B C 1.0200(5) 0.4973(5) 0.3239(3) 0.0162(9) Uani 1 1 d . . . . .
C9B C 1.0326(5) 0.6166(5) 0.2933(4) 0.0180(9) Uani 1 1 d . . . . .
H9BA H 0.952651 0.698554 0.315076 0.022 Uiso 1 1 calc R U . . .
H9BB H 1.119775 0.614920 0.291027 0.022 Uiso 1 1 calc R U . . .
C10B C 1.0277(5) 0.5403(5) 0.2164(4) 0.0181(10) Uani 1 1 d . . . . .
H10B H 1.116343 0.489815 0.170183 0.022 Uiso 1 1 calc R U . . .
C11B C 0.9081(5) 0.5863(5) 0.1698(4) 0.0192(10) Uani 1 1 d . . . . .
H11C H 0.825190 0.632540 0.221259 0.023 Uiso 1 1 calc R U . . .
H11D H 0.904476 0.512083 0.147250 0.023 Uiso 1 1 calc R U . . .
C12B C 0.9093(5) 0.6719(5) 0.0823(4) 0.0175(9) Uani 1 1 d . . . . .
C13B C 0.8672(5) 0.6609(5) -0.0007(4) 0.0202(10) Uani 1 1 d . . . . .
H13B H 0.844573 0.594897 -0.004391 0.024 Uiso 1 1 calc R U . . .
C14B C 0.8575(5) 0.7438(5) -0.0781(4) 0.0193(10) Uani 1 1 d . . . . .
H14B H 0.828449 0.733603 -0.133824 0.023 Uiso 1 1 calc R U . . .
C15B C 0.8895(5) 0.8419(4) -0.0754(4) 0.0164(9) Uani 1 1 d . . . . .
C16B C 0.9331(5) 0.8520(5) 0.0081(4) 0.0210(10) Uani 1 1 d . . . . .
H16B H 0.955153 0.918280 0.012239 0.025 Uiso 1 1 calc R U . . .
C17B C 0.9447(5) 0.7680(5) 0.0844(4) 0.0205(10) Uani 1 1 d . . . . .
H17B H 0.977225 0.775762 0.138960 0.025 Uiso 1 1 calc R U . . .
C18B C 0.8721(5) 0.9370(5) -0.1544(4) 0.0179(9) Uani 1 1 d . . . . .
C19B C 0.7745(5) 0.9680(5) -0.2088(4) 0.0236(11) Uani 1 1 d . . . . .
H19B H 0.719391 0.926917 -0.195822 0.028 Uiso 1 1 calc R U . . .
C20B C 0.7566(6) 1.0578(6) -0.2815(4) 0.0270(12) Uani 1 1 d . . . . .
H20B H 0.689876 1.077386 -0.318124 0.032 Uiso 1 1 calc R U . . .
C21B C 0.8351(5) 1.1190(5) -0.3009(4) 0.0226(11) Uani 1 1 d . . . . .
H21B H 0.821330 1.182112 -0.349572 0.027 Uiso 1 1 calc R U . . .
C22B C 0.9342(6) 1.0876(5) -0.2488(4) 0.0230(11) Uani 1 1 d . . . . .
H22B H 0.989360 1.128689 -0.262499 0.028 Uiso 1 1 calc R U . . .
C23B C 0.9538(5) 0.9965(5) -0.1766(4) 0.0203(10) Uani 1 1 d . . . . .
H23 H 1.023197 0.974667 -0.142109 0.024 Uiso 1 1 calc R U . . .

loop_
_atom_site_aniso_label
_atom_site_aniso_U_11
_atom_site_aniso_U_22
_atom_site_aniso_U_33
_atom_site_aniso_U_23
_atom_site_aniso_U_13
_atom_site_aniso_U_12
O1A 0.0178(16) 0.0170(17) 0.0180(17) 0.0036(13) -0.0035(13) -0.0066(14)
N1A 0.0174(19) 0.020(2) 0.0159(19) 0.0056(15) -0.0033(15) -0.0084(17)
C1A 0.017(2) 0.011(2) 0.015(2) 0.0004(16) -0.0034(17) -0.0051(17)
C2A 0.018(2) 0.017(2) 0.017(2) 0.0002(17) -0.0048(17) -0.0070(19)
C3A 0.026(3) 0.018(2) 0.019(2) 0.0035(18) -0.0077(19) -0.009(2)
C4A 0.027(3) 0.021(3) 0.022(2) 0.003(2) -0.012(2) -0.007(2)
C5A 0.019(2) 0.018(2) 0.025(3) -0.0018(19) -0.0082(19) -0.0032(19)
C6A 0.021(2) 0.018(2) 0.023(2) -0.0008(18) -0.0066(19) -0.008(2)
C7A 0.021(2) 0.015(2) 0.017(2) 0.0021(17) -0.0058(18) -0.0086(19)
C8A 0.020(2) 0.016(2) 0.014(2) 0.0018(17) -0.0048(17) -0.0084(18)
C9A 0.024(2) 0.018(2) 0.022(2) 0.0062(19) -0.0085(19) -0.012(2)
C10A 0.020(2) 0.020(2) 0.020(2) 0.0029(18) -0.0047(18) -0.010(2)
C11A 0.022(2) 0.025(3) 0.019(2) 0.0059(19) -0.0076(19) -0.013(2)
C12A 0.023(2) 0.018(2) 0.017(2) 0.0017(18) -0.0056(18) -0.010(2)
C13A 0.019(2) 0.025(3) 0.026(3) 0.002(2) -0.005(2) -0.011(2)
C14A 0.020(2) 0.023(3) 0.026(3) 0.004(2) -0.010(2) -0.010(2)
C15A 0.016(2) 0.018(2) 0.018(2) -0.0014(18) -0.0018(18) -0.0047(19)
C16A 0.019(2) 0.025(3) 0.023(2) 0.005(2) -0.0063(19) -0.011(2)
C17A 0.022(2) 0.023(3) 0.021(2) 0.0079(19) -0.0091(19) -0.012(2)
C18A 0.020(2) 0.016(2) 0.018(2) 0.0026(17) -0.0031(18) -0.0075(19)
C19A 0.022(2) 0.020(2) 0.023(2) 0.0049(19) -0.0064(19) -0.012(2)
C20A 0.022(2) 0.027(3) 0.022(3) 0.003(2) -0.008(2) -0.009(2)
C21A 0.020(2) 0.015(2) 0.026(3) 0.0003(19) -0.002(2) -0.0024(19)
C22A 0.025(3) 0.020(3) 0.032(3) 0.004(2) -0.007(2) -0.011(2)
C23A 0.023(2) 0.028(3) 0.024(3) 0.006(2) -0.007(2) -0.015(2)
O1B 0.0157(16) 0.0177(17) 0.0175(17) 0.0024(13) -0.0030(13) -0.0039(14)
N1B 0.0162(19) 0.0112(18) 0.019(2) 0.0030(15) -0.0029(15) -0.0045(15)
C1B 0.019(2) 0.010(2) 0.014(2) 0.0004(16) -0.0040(17) -0.0054(17)
C2B 0.017(2) 0.015(2) 0.014(2) -0.0004(16) -0.0045(17) -0.0049(18)
C3B 0.026(2) 0.014(2) 0.017(2) 0.0042(17) -0.0056(19) -0.010(2)
C4B 0.026(3) 0.021(3) 0.022(2) 0.0066(19) -0.010(2) -0.010(2)
C5B 0.019(2) 0.020(2) 0.024(3) -0.0002(19) -0.0060(19) -0.004(2)
C6B 0.019(2) 0.021(2) 0.021(2) 0.0012(19) -0.0039(19) -0.010(2)
C7B 0.019(2) 0.017(2) 0.017(2) 0.0017(17) -0.0060(18) -0.0097(19)
C8B 0.019(2) 0.016(2) 0.015(2) 0.0030(17) -0.0044(17) -0.0094(18)
C9B 0.021(2) 0.017(2) 0.019(2) 0.0041(18) -0.0051(18) -0.0112(19)
C10B 0.019(2) 0.018(2) 0.019(2) 0.0033(18) -0.0063(18) -0.0091(19)
C11B 0.022(2) 0.020(2) 0.019(2) 0.0054(18) -0.0067(18) -0.013(2)
C12B 0.015(2) 0.016(2) 0.020(2) 0.0014(17) -0.0043(17) -0.0060(18)
C13B 0.024(2) 0.019(2) 0.022(2) 0.0067(19) -0.0083(19) -0.013(2)
C14B 0.023(2) 0.020(2) 0.018(2) 0.0058(18) -0.0072(19) -0.013(2)
C15B 0.018(2) 0.010(2) 0.017(2) 0.0009(16) -0.0035(17) -0.0038(17)
C16B 0.024(2) 0.018(2) 0.025(3) 0.0033(19) -0.009(2) -0.012(2)
C17B 0.025(2) 0.024(3) 0.018(2) 0.0031(19) -0.0071(19) -0.014(2)
C18B 0.019(2) 0.017(2) 0.014(2) -0.0003(17) -0.0029(17) -0.0058(19)
C19B 0.023(2) 0.025(3) 0.026(3) 0.007(2) -0.009(2) -0.013(2)
C20B 0.027(3) 0.029(3) 0.027(3) 0.009(2) -0.014(2) -0.012(2)
C21B 0.028(3) 0.010(2) 0.023(3) 0.0027(18) -0.006(2) -0.003(2)
C22B 0.032(3) 0.015(2) 0.025(3) 0.0034(19) -0.008(2) -0.013(2)
C23B 0.023(2) 0.022(3) 0.018(2) 0.0043(19) -0.0071(19) -0.012(2)

loop_
_atom_type_symbol
_atom_type_description
_atom_type_scat_dispersion_real
_atom_type_scat_dispersion_imag
_atom_type_scat_source
C C 0.0033 0.0016 'International Tables Vol C Tables 4.2.6.8 and 6.1.1.4'
H H 0.0000 0.0000 'International Tables Vol C Tables 4.2.6.8 and 6.1.1.4'
N N 0.0061 0.0033 'International Tables Vol C Tables 4.2.6.8 and 6.1.1.4'
O O 0.0106 0.0060 'International Tables Vol C Tables 4.2.6.8 and 6.1.1.4'

loop_
_geom_angle_atom_site_label_1
_geom_angle_atom_site_label_2
_geom_angle_atom_site_label_3
_geom_angle
_geom_angle_site_symmetry_1
_geom_angle_site_symmetry_3
_geom_angle_publ_flag
C1A N1A C2A 111.6(4) . . ?
O1A C1A N1A 125.4(4) . . ?
O1A C1A C8A 127.4(4) . . ?
N1A C1A C8A 107.2(4) . . ?
C3A C2A N1A 128.9(5) . . ?
C3A C2A C7A 121.9(5) . . ?
N1A C2A C7A 109.3(4) . . ?
C2A C3A C4A 117.2(5) . . ?
C5A C4A C3A 121.7(5) . . ?
C4A C5A C6A 120.4(5) . . ?
C7A C6A C5A 118.6(5) . . ?
C6A C7A C2A 120.2(5) . . ?
C6A C7A C8A 133.0(5) . . ?
C2A C7A C8A 106.8(4) . . ?
C7A C8A C1A 105.1(4) . . ?
C7A C8A C9A 125.2(4) . . ?
C1A C8A C9A 118.6(4) . . ?
C7A C8A C10A 121.7(4) . . ?
C1A C8A C10A 122.8(4) . . ?
C9A C8A C10A 58.3(3) . . ?
C10A C9A C8A 61.3(3) . . ?
C9A C10A C11A 121.3(5) . . ?
C9A C10A C8A 60.3(3) . . ?
C11A C10A C8A 120.8(4) . . ?
C10A C11A C12A 114.6(4) . . ?
C17A C12A C13A 117.4(5) . . ?
C17A C12A C11A 123.5(4) . . ?
C13A C12A C11A 119.0(4) . . ?
C14A C13A C12A 121.4(5) . . ?
C13A C14A C15A 121.5(5) . . ?
C16A C15A C14A 117.2(5) . . ?
C16A C15A C18A 121.2(5) . . ?
C14A C15A C18A 121.6(4) . . ?
C15A C16A C17A 121.3(5) . . ?
C12A C17A C16A 121.1(5) . . ?
C23A C18A C19A 117.7(4) . . ?
C23A C18A C15A 120.8(5) . . ?
C19A C18A C15A 121.5(4) . . ?
C20A C19A C18A 121.1(5) . . ?
C19A C20A C21A 120.6(5) . . ?
C22A C21A C20A 119.0(5) . . ?
C23A C22A C21A 120.4(5) . . ?
C22A C23A C18A 121.2(5) . . ?
C1B N1B C2B 111.3(4) . . ?
O1B C1B N1B 125.4(4) . . ?
O1B C1B C8B 126.9(4) . . ?
N1B C1B C8B 107.7(4) . . ?
C3B C2B N1B 128.6(5) . . ?
C3B C2B C7B 122.0(5) . . ?
N1B C2B C7B 109.4(4) . . ?
C2B C3B C4B 117.2(5) . . ?
C5B C4B C3B 121.7(5) . . ?
C4B C5B C6B 120.5(5) . . ?
C7B C6B C5B 118.8(5) . . ?
C6B C7B C2B 119.8(5) . . ?
C6B C7B C8B 133.2(5) . . ?
C2B C7B C8B 107.0(4) . . ?
C7B C8B C1B 104.5(4) . . ?
C7B C8B C9B 126.1(4) . . ?
C1B C8B C9B 117.4(4) . . ?
C7B C8B C10B 122.9(4) . . ?
C1B C8B C10B 122.6(4) . . ?
C9B C8B C10B 58.6(3) . . ?
C10B C9B C8B 61.1(3) . . ?
C9B C10B C11B 122.2(4) . . ?
C9B C10B C8B 60.3(3) . . ?
C11B C10B C8B 121.0(4) . . ?
C10B C11B C12B 114.5(4) . . ?
C13B C12B C17B 117.7(4) . . ?
C13B C12B C11B 120.4(4) . . ?
C17B C12B C11B 121.8(4) . . ?
C14B C13B C12B 121.6(5) . . ?
C13B C14B C15B 121.0(5) . . ?
C14B C15B C16B 117.3(4) . . ?
C14B C15B C18B 122.3(4) . . ?
C16B C15B C18B 120.4(4) . . ?
C17B C16B C15B 121.6(5) . . ?
C16B C17B C12B 120.8(5) . . ?
C19B C18B C23B 118.3(5) . . ?
C19B C18B C15B 120.8(5) . . ?
C23B C18B C15B 120.9(4) . . ?
C20B C19B C18B 121.0(5) . . ?
C21B C20B C19B 120.3(5) . . ?
C20B C21B C22B 119.4(5) . . ?
C21B C22B C23B 120.6(5) . . ?
C22B C23B C18B 120.3(5) . . ?

loop_
_geom_bond_atom_site_label_1
_geom_bond_atom_site_label_2
_geom_bond_distance
_geom_bond_site_symmetry_2
_geom_bond_publ_flag
O1A C1A 1.235(6) . ?
N1A C1A 1.352(6) . ?
N1A C2A 1.404(6) . ?
C1A C8A 1.500(6) . ?
C2A C3A 1.380(7) . ?
C2A C7A 1.404(7) . ?
C3A C4A 1.400(8) . ?
C4A C5A 1.387(8) . ?
C5A C6A 1.397(7) . ?
C6A C7A 1.385(7) . ?
C7A C8A 1.481(7) . ?
C8A C9A 1.521(7) . ?
C8A C10A 1.536(7) . ?
C9A C10A 1.490(7) . ?
C10A C11A 1.509(7) . ?
C11A C12A 1.512(7) . ?
C12A C17A 1.397(7) . ?
C12A C13A 1.398(7) . ?
C13A C14A 1.381(7) . ?
C14A C15A 1.404(7) . ?
C15A C16A 1.394(7) . ?
C15A C18A 1.477(7) . ?
C16A C17A 1.398(7) . ?
C18A C23A 1.399(7) . ?
C18A C19A 1.400(7) . ?
C19A C20A 1.383(7) . ?
C20A C21A 1.391(8) . ?
C21A C22A 1.390(8) . ?
C22A C23A 1.386(7) . ?
O1B C1B 1.238(6) . ?
N1B C1B 1.349(6) . ?
N1B C2B 1.400(6) . ?
C1B C8B 1.502(7) . ?
C2B C3B 1.388(6) . ?
C2B C7B 1.404(7) . ?
C3B C4B 1.395(7) . ?
C4B C5B 1.385(8) . ?
C5B C6B 1.400(7) . ?
C6B C7B 1.388(7) . ?
C7B C8B 1.479(7) . ?
C8B C9B 1.517(7) . ?
C8B C10B 1.529(6) . ?
C9B C10B 1.492(7) . ?
C10B C11B 1.509(6) . ?
C11B C12B 1.521(6) . ?
C12B C13B 1.389(7) . ?
C12B C17B 1.396(7) . ?
C13B C14B 1.385(7) . ?
C14B C15B 1.394(7) . ?
C15B C16B 1.404(7) . ?
C15B C18B 1.487(6) . ?
C16B C17B 1.380(7) . ?
C18B C19B 1.393(7) . ?
C18B C23B 1.395(7) . ?
C19B C20B 1.385(7) . ?
C20B C21B 1.380(8) . ?
C21B C22B 1.384(8) . ?
C22B C23B 1.390(7) . ?
